data_2019449
loop_
_publ_author_name
'Guerrero, Sergio A.'
'Sanabr\'ia, Carlos M.'
'Palma, Alirio'
'Cobo, Justo'
'Glidewell, Christopher'

_publ_section_title
;
 Four related benzazepine derivatives in a reaction pathway leading to a
 benzazepine carboxylic acid: hydrogen-bonded assembly in zero, one, two
 and three dimensions
;
_journal_coeditor_code SK3540
_journal_issue 4
_journal_name_full 'Acta Crystallographica Section C'
_journal_page_first 408
_journal_page_last 415
_journal_paper_doi 10.1107/S2053229614006007
_journal_volume 70
_journal_year 2014
_chemical_formula_iupac 'C12 H13 N O3'
_chemical_formula_moiety 'C12 H13 N O3'
_chemical_formula_sum 'C12 H13 N O3'
_chemical_formula_weight 219.23
_chemical_name_systematic
'(2<i>R</i>*,4<i>S</i>*)-Methyl 2,3,4,5-tetrahydro-1,4-epoxy-1<i>H</i>-benz[<i>b</i>]azepine-2-carboxylate'
_space_group_IT_number 19
_symmetry_cell_setting orthorhombic
_symmetry_space_group_name_Hall 'P 2ac 2ab'
_symmetry_space_group_name_H-M 'P 21 21 21'
_atom_sites_solution_hydrogens geom
_atom_sites_solution_primary direct
_atom_sites_solution_secondary difmap
_cell_angle_alpha 90.00
_cell_angle_beta 90.00
_cell_angle_gamma 90.00
_cell_formula_units_Z 4
_cell_length_a 6.8549(6)
_cell_length_b 11.4483(12)
_cell_length_c 13.1369(14)
_cell_measurement_reflns_used 1378
_cell_measurement_temperature 120(2)
_cell_measurement_theta_max 27.50
_cell_measurement_theta_min 3.08
_cell_volume 1030.94(18)
_computing_cell_refinement 'DIRAX/LSQ (Duisenberg <i>et al.</i>, 2000)'
_computing_data_collection 'COLLECT (Hooft, 1998)'
_computing_data_reduction 'EVALCCD (Duisenberg <i>et al.</i>, 2003)'
_computing_molecular_graphics 'PLATON (Spek, 2009)'
_computing_publication_material 'SHELXL97(Sheldrick, 2008) and PLATON (Spek, 2009)'
_computing_structure_refinement 'SHELXL97 (Sheldrick, 2008)'
_computing_structure_solution 'SIR2004 (Burla <i>et al.</i>, 2005)'
_diffrn_ambient_temperature 120(2)
_diffrn_detector_area_resol_mean 9.091
_diffrn_measured_fraction_theta_full 0.994
_diffrn_measured_fraction_theta_max 0.994
_diffrn_measurement_device_type 'Bruker--Nonius KappaCCD'
_diffrn_measurement_method '\f & \w scans'
_diffrn_radiation_monochromator graphite
_diffrn_radiation_source 'Bruker--Nonius FR591 rotating anode'
_diffrn_radiation_type 'Mo K\a'
_diffrn_radiation_wavelength 0.71073
_diffrn_reflns_av_R_equivalents 0.0767
_diffrn_reflns_av_sigmaI/netI 0.0442
_diffrn_reflns_limit_h_max 8
_diffrn_reflns_limit_h_min -8
_diffrn_reflns_limit_k_max 13
_diffrn_reflns_limit_k_min -14
_diffrn_reflns_limit_l_max 16
_diffrn_reflns_limit_l_min -17
_diffrn_reflns_number 12257
_diffrn_reflns_theta_full 27.50
_diffrn_reflns_theta_max 27.50
_diffrn_reflns_theta_min 3.46
_diffrn_standards_decay_% 0
_diffrn_standards_interval_count 0
_diffrn_standards_interval_time 0
_diffrn_standards_number 0
_exptl_absorpt_coefficient_mu 0.102
_exptl_absorpt_correction_T_max 0.988
_exptl_absorpt_correction_T_min 0.835
_exptl_absorpt_correction_type multi-scan
_exptl_absorpt_process_details '(SADABS; Sheldrick, 2003)'
_exptl_crystal_colour colourless
_exptl_crystal_density_diffrn 1.413
_exptl_crystal_density_method 'not measured'
_exptl_crystal_description block
_exptl_crystal_F_000 464
_exptl_crystal_size_max 0.22
_exptl_crystal_size_mid 0.20
_exptl_crystal_size_min 0.12
_refine_diff_density_max 0.203
_refine_diff_density_min -0.208
_refine_ls_extinction_method none
_refine_ls_goodness_of_fit_ref 1.145
_refine_ls_hydrogen_treatment constr
_refine_ls_matrix_type full
_refine_ls_number_parameters 146
_refine_ls_number_reflns 1375
_refine_ls_number_restraints 0
_refine_ls_restrained_S_all 1.145
_refine_ls_R_factor_all 0.0682
_refine_ls_R_factor_gt 0.0429
_refine_ls_shift/su_max 0.001
_refine_ls_shift/su_mean 0.000
_refine_ls_structure_factor_coef Fsqd
_refine_ls_weighting_details 'w=1/[\s^2^(Fo^2^)+(0.0318P)^2^+0.2372P] where P=(Fo^2^+2Fc^2^)/3'
_refine_ls_weighting_scheme calc
_refine_ls_wR_factor_gt 0.0744
_refine_ls_wR_factor_ref 0.0832
_reflns_number_gt 1089
_reflns_number_total 1375
_reflns_threshold_expression I>2\s(I)
_cod_data_source_file sk3540sup1.cif
_cod_data_source_block I
_cod_depositor_comments
;Adding full bibliography for 2019449--2019452.cif.

 Adding full bibliography for 2019449--2019452.cif.

 Adding full bibliography for 2019449--2019452.cif.

 Adding full bibliography for 2019449--2019452.cif.

 Adding full bibliography for 2019449--2019452.cif.

 Adding full bibliography for 2019449--2019452.cif.

 Adding full bibliography for 2019449--2019452.cif.
;
_cod_database_code 2019449
_cod_database_fobs_code 2019449

loop_
_symmetry_equiv_pos_as_xyz
'x, y, z'
'-x+1/2, -y, z+1/2'
'x+1/2, -y+1/2, -z'
'-x, y+1/2, -z+1/2'

loop_
_atom_site_type_symbol
_atom_site_label
_atom_site_fract_x
_atom_site_fract_y
_atom_site_fract_z
_atom_site_U_iso_or_equiv
_atom_site_adp_type
_atom_site_calc_flag
_atom_site_refinement_flags
_atom_site_occupancy
_atom_site_symmetry_multiplicity
N N1 0.5882(3) 0.53959(17) 0.62664(15) 0.0169(5) Uani d . 1 1
C C2 0.7808(4) 0.4788(2) 0.63363(18) 0.0172(6) Uani d . 1 1
H H2 0.8029 0.4283 0.5726 0.021 Uiso calc R 1 1
C C3 0.7668(4) 0.4041(2) 0.73108(18) 0.0207(6) Uani d . 1 1
H H3A 0.7548 0.3201 0.7144 0.025 Uiso calc R 1 1
H H3B 0.8824 0.4158 0.7751 0.025 Uiso calc R 1 1
C C4 0.5806(4) 0.4499(2) 0.78270(18) 0.0203(6) Uani d . 1 1
H H4 0.6023 0.4608 0.8574 0.024 Uiso calc R 1 1
C C5 0.4015(4) 0.3748(2) 0.76360(17) 0.0208(6) Uani d . 1 1
H H5A 0.4294 0.2928 0.7828 0.025 Uiso calc R 1 1
H H5B 0.2915 0.4029 0.8059 0.025 Uiso calc R 1 1
C C5A 0.3467(4) 0.3809(2) 0.65235(18) 0.0169(5) Uani d . 1 1
C C6 0.2051(4) 0.3078(2) 0.61025(19) 0.0188(6) Uani d . 1 1
H H6 0.1366 0.2547 0.6528 0.023 Uiso calc R 1 1
C C7 0.1629(4) 0.3117(2) 0.50650(19) 0.0196(6) Uani d . 1 1
H H7 0.0650 0.2623 0.4789 0.024 Uiso calc R 1 1
C C8 0.2638(4) 0.3878(2) 0.44358(19) 0.0190(5) Uani d . 1 1
H H8 0.2374 0.3891 0.3726 0.023 Uiso calc R 1 1
C C9 0.4031(4) 0.4619(2) 0.48420(18) 0.0174(6) Uani d . 1 1
H H9 0.4719 0.5144 0.4413 0.021 Uiso calc R 1 1
C C9A 0.4419(4) 0.4592(2) 0.58782(17) 0.0147(5) Uani d . 1 1
O O14 0.5459(3) 0.56224(15) 0.73310(12) 0.0193(4) Uani d . 1 1
C C21 0.9367(4) 0.5730(2) 0.64079(19) 0.0176(5) Uani d . 1 1
O O21 1.0154(3) 0.60550(17) 0.71760(13) 0.0269(5) Uani d . 1 1
O O22 0.9732(3) 0.61892(15) 0.54844(12) 0.0210(4) Uani d . 1 1
C C22 1.1153(4) 0.7122(2) 0.5470(2) 0.0247(6) Uani d . 1 1
H H22A 1.0672 0.7780 0.5876 0.037 Uiso calc R 1 1
H H22B 1.1366 0.7378 0.4767 0.037 Uiso calc R 1 1
H H22C 1.2386 0.6841 0.5757 0.037 Uiso calc R 1 1

loop_
_atom_site_aniso_label
_atom_site_aniso_U_11
_atom_site_aniso_U_22
_atom_site_aniso_U_33
_atom_site_aniso_U_12
_atom_site_aniso_U_13
_atom_site_aniso_U_23
N1 0.0182(11) 0.0168(11) 0.0156(10) 0.0001(9) 0.0006(9) -0.0026(9)
C2 0.0162(13) 0.0163(13) 0.0190(12) 0.0030(10) -0.0024(11) -0.0005(11)
C3 0.0244(13) 0.0191(14) 0.0186(12) -0.0001(12) -0.0036(12) 0.0026(11)
C4 0.0287(15) 0.0187(13) 0.0135(11) 0.0007(12) 0.0005(11) 0.0009(10)
C5 0.0266(14) 0.0203(13) 0.0155(12) -0.0030(12) 0.0055(11) -0.0004(11)
C5A 0.0184(13) 0.0140(12) 0.0184(12) 0.0055(11) 0.0041(10) -0.0011(11)
C6 0.0175(13) 0.0156(13) 0.0233(13) -0.0006(11) 0.0049(11) 0.0001(11)
C7 0.0158(13) 0.0166(13) 0.0264(13) 0.0000(11) -0.0007(11) -0.0043(11)
C8 0.0187(12) 0.0182(12) 0.0202(12) 0.0038(12) -0.0013(11) -0.0022(12)
C9 0.0156(12) 0.0160(13) 0.0207(13) 0.0032(11) -0.0014(10) 0.0052(10)
C9A 0.0137(12) 0.0113(12) 0.0192(12) 0.0025(10) 0.0003(10) -0.0004(10)
O14 0.0247(10) 0.0185(9) 0.0149(9) 0.0019(8) 0.0020(8) -0.0034(7)
C21 0.0160(12) 0.0174(12) 0.0195(12) 0.0043(11) 0.0006(11) -0.0025(10)
O21 0.0277(10) 0.0335(11) 0.0195(9) -0.0079(9) -0.0050(9) -0.0052(9)
O22 0.0224(9) 0.0216(9) 0.0189(8) -0.0067(9) -0.0019(8) -0.0006(8)
C22 0.0236(14) 0.0214(13) 0.0292(14) -0.0066(12) 0.0018(12) -0.0018(12)

loop_
_atom_type_symbol
_atom_type_description
_atom_type_scat_dispersion_real
_atom_type_scat_dispersion_imag
_atom_type_scat_source
C C 0.0033 0.0000 'International Tables Vol C Tables 4.2.6.8 and 6.1.1.4'
H H 0.0000 0.0000 'International Tables Vol C Tables 4.2.6.8 and 6.1.1.4'
N N 0.0061 0.0000 'International Tables Vol C Tables 4.2.6.8 and 6.1.1.4'
O O 0.0106 0.0000 'International Tables Vol C Tables 4.2.6.8 and 6.1.1.4'

loop_
_geom_angle_atom_site_label_1
_geom_angle_atom_site_label_2
_geom_angle_atom_site_label_3
_geom_angle
O14 N1 C9A 108.26(17)
O14 N1 C2 101.56(17)
C9A N1 C2 109.64(18)
N1 C2 C21 107.10(19)
N1 C2 C3 104.7(2)
C21 C2 C3 112.7(2)
N1 C2 H2 110.7
C21 C2 H2 110.7
C3 C2 H2 110.7
C4 C3 C2 103.2(2)
C4 C3 H3A 111.1
C2 C3 H3A 111.1
C4 C3 H3B 111.1
C2 C3 H3B 111.1
H3A C3 H3B 109.1
O14 C4 C5 107.0(2)
O14 C4 C3 103.83(19)
C5 C4 C3 113.9(2)
O14 C4 H4 110.6
C5 C4 H4 110.6
C3 C4 H4 110.6
C5A C5 C4 109.5(2)
C5A C5 H5A 109.8
C4 C5 H5A 109.8
C5A C5 H5B 109.8
C4 C5 H5B 109.8
H5A C5 H5B 108.2
C9A C5A C6 118.0(2)
C9A C5A C5 120.1(2)
C6 C5A C5 121.9(2)
C7 C6 C5A 120.8(2)
C7 C6 H6 119.6
C5A C6 H6 119.6
C8 C7 C6 120.0(3)
C8 C7 H7 120.0
C6 C7 H7 120.0
C9 C8 C7 120.0(2)
C9 C8 H8 120.0
C7 C8 H8 120.0
C8 C9 C9A 119.8(2)
C8 C9 H9 120.1
C9A C9 H9 120.1
C9 C9A C5A 121.4(2)
C9 C9A N1 117.5(2)
C5A C9A N1 121.1(2)
N1 O14 C4 103.88(17)
O21 C21 O22 123.5(2)
O21 C21 C2 125.9(2)
O22 C21 C2 110.6(2)
C21 O22 C22 115.18(19)
O22 C22 H22A 109.5
O22 C22 H22B 109.5
H22A C22 H22B 109.5
O22 C22 H22C 109.5
H22A C22 H22C 109.5
H22B C22 H22C 109.5

loop_
_geom_bond_atom_site_label_1
_geom_bond_atom_site_label_2
_geom_bond_distance
N1 O14 1.452(2)
N1 C9A 1.454(3)
N1 C2 1.496(3)
C2 C21 1.521(3)
C2 C3 1.543(3)
C2 H2 1.0000
C3 C4 1.537(4)
C3 H3A 0.9900
C3 H3B 0.9900
C4 O14 1.461(3)
C4 C5 1.520(4)
C4 H4 1.0000
C5 C5A 1.511(3)
C5 H5A 0.9900
C5 H5B 0.9900
C5A C9A 1.395(3)
C5A C6 1.396(4)
C6 C7 1.394(3)
C6 H6 0.9500
C7 C8 1.386(4)
C7 H7 0.9500
C8 C9 1.384(4)
C8 H8 0.9500
C9 C9A 1.387(3)
C9 H9 0.9500
C21 O21 1.203(3)
C21 O22 1.346(3)
O22 C22 1.446(3)
C22 H22A 0.9800
C22 H22B 0.9800
C22 H22C 0.9800

loop_
_geom_hbond_atom_site_label_D
_geom_hbond_atom_site_label_H
_geom_hbond_atom_site_label_A
_geom_hbond_site_symmetry_A
_geom_hbond_distance_DH
_geom_hbond_distance_HA
_geom_hbond_distance_DA
_geom_hbond_angle_DHA
_geom_hbond_publ_flag
C7 H7 Cg1 3_456 0.95 2.48 3.409(3) 165 no

loop_
_geom_torsion_atom_site_label_1
_geom_torsion_atom_site_label_2
_geom_torsion_atom_site_label_3
_geom_torsion_atom_site_label_4
_geom_torsion
O14 N1 C2 C21 -83.6(2)
C9A N1 C2 C21 162.07(19)
O14 N1 C2 C3 36.3(2)
C9A N1 C2 C3 -78.1(2)
N1 C2 C3 C4 -11.5(2)
C21 C2 C3 C4 104.5(2)
C2 C3 C4 O14 -17.3(2)
C2 C3 C4 C5 98.7(2)
O14 C4 C5 C5A 47.3(2)
C3 C4 C5 C5A -66.8(3)
C4 C5 C5A C9A -7.6(3)
C4 C5 C5A C6 170.8(2)
C9A C5A C6 C7 1.1(4)
C5 C5A C6 C7 -177.3(2)
C5A C6 C7 C8 0.8(4)
C6 C7 C8 C9 -1.6(4)
C7 C8 C9 C9A 0.4(4)
C8 C9 C9A C5A 1.6(4)
C8 C9 C9A N1 -179.4(2)
C6 C5A C9A C9 -2.3(4)
C5 C5A C9A C9 176.1(2)
C6 C5A C9A N1 178.8(2)
C5 C5A C9A N1 -2.8(3)
O14 N1 C9A C9 154.2(2)
C2 N1 C9A C9 -95.8(3)
O14 N1 C9A C5A -26.9(3)
C2 N1 C9A C5A 83.1(3)
C9A N1 O14 C4 66.8(2)
C2 N1 O14 C4 -48.6(2)
C5 C4 O14 N1 -79.5(2)
C3 C4 O14 N1 41.2(2)
N1 C2 C21 O21 99.8(3)
C3 C2 C21 O21 -14.8(3)
N1 C2 C21 O22 -78.7(2)
C3 C2 C21 O22 166.7(2)
O21 C21 O22 C22 -0.3(3)
C2 C21 O22 C22 178.2(2)
